data_4519069
loop_
_publ_author_name
'Ankade, Shidheshwar B.'
'Samal, Pragnya Paramita'
'Soni, Vineeta'
'Gonnade, Rajesh G.'
'Krishnamurty, Sailaja'
'Punji, Benudhar'

_publ_section_title
;
 Ni(II)-Catalyzed Intramolecular C--H/C--H Oxidative Coupling: An
 Efficient Route to Functionalized Cycloindolones and Indenoindolones
;
_journal_issue 19
_journal_name_full 'ACS Catalysis'
_journal_page_first 12384
_journal_page_last 12393
_journal_paper_doi 10.1021/acscatal.1c03314
_journal_volume 11
_journal_year 2021
_chemical_formula_moiety 'C36 H30 N4 O2'
_chemical_formula_sum 'C36 H30 N4 O2'
_chemical_formula_weight 550.64
_space_group_crystal_system monoclinic
_space_group_IT_number 14
_space_group_name_Hall '-P 2ybc'
_space_group_name_H-M_alt 'P 1 21/c 1'
_atom_sites_solution_hydrogens geom
_audit_creation_method SHELXL-2018/3
_cell_angle_alpha 90
_cell_angle_beta 96.740(2)
_cell_angle_gamma 90
_cell_formula_units_Z 4
_cell_length_a 16.7476(11)
_cell_length_b 9.0897(5)
_cell_length_c 18.6802(12)
_cell_measurement_reflns_used 9852
_cell_measurement_temperature 100(2)
_cell_measurement_theta_max 32.40
_cell_measurement_theta_min 2.20
_cell_volume 2824.0(3)
_computing_cell_refinement 'SAINT (Bruker, 2016)'
_computing_data_collection 'APEX3 (Bruker, 2016)'
_computing_data_reduction 'SAINT (Bruker, 2016)'
_computing_molecular_graphics 'Bruker SHELXTL, Mercury 2020.20'
_computing_publication_material 'Bruker SHELXTL'
_computing_structure_refinement 'SHELXL-2018/3 (Sheldrick, 2018)'
_computing_structure_solution 'SHELXT 2014/5 (Sheldrick, 2014)'
_diffrn_ambient_temperature 100(2)
_diffrn_detector 'Photon II CPAD Area Detector'
_diffrn_detector_area_resol_mean 7.39
_diffrn_measured_fraction_theta_full 0.999
_diffrn_measured_fraction_theta_max 0.999
_diffrn_measurement_device '\k-geometry diffractometer'
_diffrn_measurement_device_type 'Bruker D8 VENTURE Kappa Duo PHOTON II CPAD'
_diffrn_measurement_method '\f and \w scans'
_diffrn_radiation_monochromator 'multilayer mirrors'
_diffrn_radiation_type MoK\a
_diffrn_radiation_wavelength 0.71073
_diffrn_reflns_av_R_equivalents 0.0757
_diffrn_reflns_av_unetI/netI 0.0369
_diffrn_reflns_Laue_measured_fraction_full 0.999
_diffrn_reflns_Laue_measured_fraction_max 0.999
_diffrn_reflns_limit_h_max 23
_diffrn_reflns_limit_h_min -23
_diffrn_reflns_limit_k_max 12
_diffrn_reflns_limit_k_min -12
_diffrn_reflns_limit_l_max 26
_diffrn_reflns_limit_l_min -26
_diffrn_reflns_number 87933
_diffrn_reflns_point_group_measured_fraction_full 0.999
_diffrn_reflns_point_group_measured_fraction_max 0.999
_diffrn_reflns_theta_full 25.242
_diffrn_reflns_theta_max 30.000
_diffrn_reflns_theta_min 2.385
_diffrn_source 'micro-focus sealed tube'
_diffrn_source_type 'Incoatech I\mS HB'
_exptl_absorpt_coefficient_mu 0.082
_exptl_absorpt_correction_T_max 0.980
_exptl_absorpt_correction_T_min 0.974
_exptl_absorpt_correction_type multi-scan
_exptl_absorpt_process_details 'SADABS (BRUKER, 2016)'
_exptl_crystal_colour colourless
_exptl_crystal_density_diffrn 1.295
_exptl_crystal_description block
_exptl_crystal_F_000 1160
_exptl_crystal_size_max 0.320
_exptl_crystal_size_mid 0.270
_exptl_crystal_size_min 0.250
_refine_diff_density_max 0.413
_refine_diff_density_min -0.264
_refine_diff_density_rms 0.051
_refine_ls_extinction_method none
_refine_ls_goodness_of_fit_ref 1.031
_refine_ls_hydrogen_treatment constr
_refine_ls_matrix_type full
_refine_ls_number_parameters 381
_refine_ls_number_reflns 8236
_refine_ls_number_restraints 0
_refine_ls_restrained_S_all 1.031
_refine_ls_R_factor_all 0.0652
_refine_ls_R_factor_gt 0.0452
_refine_ls_shift/su_max 0.001
_refine_ls_shift/su_mean 0.000
_refine_ls_structure_factor_coef Fsqd
_refine_ls_weighting_details 'w=1/[\s^2^(Fo^2^)+(0.0498P)^2^+1.3502P] where P=(Fo^2^+2Fc^2^)/3'
_refine_ls_weighting_scheme calc
_refine_ls_wR_factor_gt 0.1068
_refine_ls_wR_factor_ref 0.1212
_reflns_Friedel_coverage 0.000
_reflns_number_gt 6352
_reflns_number_total 8236
_reflns_threshold_expression 'I > 2\s(I)'
_cod_data_source_file cs1c03314_si_006.cif
_cod_data_source_block Comp_18
_cod_original_sg_symbol_H-M 'P 21/c'
_cod_database_code 4519069
_shelx_shelxl_version_number 2018/3
_shelx_space_group_comment
;
The symmetry employed for this shelxl refinement is uniquely defined
by the following loop, which should always be used as a source of
symmetry information in preference to the above space-group names.
They are only intended as comments.
;
_shelx_estimated_absorpt_t_min 0.974
_shelx_estimated_absorpt_t_max 0.980

loop_
_space_group_symop_operation_xyz
'x, y, z'
'-x, y+1/2, -z+1/2'
'-x, -y, -z'
'x, -y-1/2, z-1/2'

loop_
_atom_site_label
_atom_site_type_symbol
_atom_site_fract_x
_atom_site_fract_y
_atom_site_fract_z
_atom_site_U_iso_or_equiv
_atom_site_adp_type
_atom_site_occupancy
_atom_site_site_symmetry_order
_atom_site_calc_flag
_atom_site_refinement_flags_posn
_atom_site_refinement_flags_adp
_atom_site_refinement_flags_occupancy
_atom_site_disorder_assembly
_atom_site_disorder_group
O1 O 0.66454(6) 0.72289(10) 0.22285(5) 0.0253(2) Uani 1 1 d . . . . .
O2 O 0.81650(6) 0.47500(10) 0.11904(5) 0.0232(2) Uani 1 1 d . . . . .
N1 N 0.69956(6) 0.26146(11) 0.25986(5) 0.0161(2) Uani 1 1 d . . . . .
N2 N 0.71610(7) 0.07165(12) 0.34380(6) 0.0223(2) Uani 1 1 d . . . . .
N3 N 0.81938(6) 0.47845(11) 0.34752(5) 0.01486(19) Uani 1 1 d . . . . .
N4 N 0.81635(7) 0.35279(12) 0.45645(6) 0.0206(2) Uani 1 1 d . . . . .
C1 C 0.62257(7) 0.22785(13) 0.22661(7) 0.0172(2) Uani 1 1 d . . . . .
C2 C 0.57938(8) 0.09608(14) 0.22537(7) 0.0214(3) Uani 1 1 d . . . . .
H2 H 0.601513 0.010132 0.248881 0.026 Uiso 1 1 calc R U . . .
C3 C 0.50284(8) 0.09680(15) 0.18825(8) 0.0251(3) Uani 1 1 d . . . . .
H3 H 0.471885 0.008990 0.186046 0.030 Uiso 1 1 calc R U . . .
C4 C 0.46966(8) 0.22389(15) 0.15372(8) 0.0257(3) Uani 1 1 d . . . . .
H4 H 0.416501 0.220793 0.129578 0.031 Uiso 1 1 calc R U . . .
C5 C 0.51293(8) 0.35290(14) 0.15429(7) 0.0219(3) Uani 1 1 d . . . . .
H5 H 0.490164 0.438534 0.130942 0.026 Uiso 1 1 calc R U . . .
C6 C 0.59148(7) 0.35489(13) 0.19019(7) 0.0178(2) Uani 1 1 d . . . . .
C7 C 0.65155(7) 0.46822(13) 0.20295(6) 0.0165(2) Uani 1 1 d . . . . .
C8 C 0.71596(7) 0.40797(13) 0.24571(6) 0.0154(2) Uani 1 1 d . . . . .
C9 C 0.75158(7) 0.15951(13) 0.30004(6) 0.0168(2) Uani 1 1 d . . . . .
C10 C 0.83277(8) 0.15563(14) 0.29189(7) 0.0193(2) Uani 1 1 d . . . . .
H10 H 0.854944 0.219617 0.259190 0.023 Uiso 1 1 calc R U . . .
C11 C 0.88043(8) 0.05523(15) 0.33308(7) 0.0231(3) Uani 1 1 d . . . . .
H11 H 0.936611 0.050792 0.330048 0.028 Uiso 1 1 calc R U . . .
C12 C 0.84536(9) -0.03869(15) 0.37876(8) 0.0253(3) Uani 1 1 d . . . . .
H12 H 0.876761 -0.108662 0.407473 0.030 Uiso 1 1 calc R U . . .
C13 C 0.76332(9) -0.02779(16) 0.38144(8) 0.0266(3) Uani 1 1 d . . . . .
H13 H 0.739031 -0.094372 0.411577 0.032 Uiso 1 1 calc R U . . .
C14 C 0.64356(7) 0.62427(13) 0.18031(7) 0.0187(2) Uani 1 1 d . . . . .
C15 C 0.60639(9) 0.65470(15) 0.10478(7) 0.0245(3) Uani 1 1 d . . . . .
C16 C 0.52360(10) 0.72691(17) 0.10125(10) 0.0358(4) Uani 1 1 d . . . . .
H16A H 0.483022 0.700555 0.060395 0.043 Uiso 1 1 calc R U . . .
H16B H 0.501662 0.746356 0.147295 0.043 Uiso 1 1 calc R U . . .
C17 C 0.59504(11) 0.81445(17) 0.08517(9) 0.0384(4) Uani 1 1 d . . . . .
H17A H 0.616811 0.888405 0.121191 0.046 Uiso 1 1 calc R U . . .
H17B H 0.598191 0.842655 0.034387 0.046 Uiso 1 1 calc R U . . .
C18 C 0.62160(9) 0.54736(16) 0.04590(8) 0.0285(3) Uani 1 1 d . . . . .
H18A H 0.598206 0.585991 -0.000894 0.043 Uiso 1 1 calc R U . . .
H18B H 0.596790 0.452464 0.054780 0.043 Uiso 1 1 calc R U . . .
H18C H 0.679648 0.534149 0.045690 0.043 Uiso 1 1 calc R U . . .
C19 C 0.89169(7) 0.55586(13) 0.35776(6) 0.0147(2) Uani 1 1 d . . . . .
C20 C 0.94204(7) 0.58444(13) 0.42115(6) 0.0162(2) Uani 1 1 d . . . . .
H20 H 0.930731 0.545919 0.466150 0.019 Uiso 1 1 calc R U . . .
C21 C 1.00920(7) 0.67117(14) 0.41598(7) 0.0184(2) Uani 1 1 d . . . . .
H21 H 1.044183 0.693629 0.458353 0.022 Uiso 1 1 calc R U . . .
C22 C 1.02651(7) 0.72642(14) 0.34938(7) 0.0201(2) Uani 1 1 d . . . . .
H22 H 1.073139 0.785125 0.347420 0.024 Uiso 1 1 calc R U . . .
C23 C 0.97676(7) 0.69682(14) 0.28645(7) 0.0190(2) Uani 1 1 d . . . . .
H23 H 0.989355 0.733476 0.241487 0.023 Uiso 1 1 calc R U . . .
C24 C 0.90727(7) 0.61155(13) 0.29024(6) 0.0157(2) Uani 1 1 d . . . . .
C25 C 0.84298(7) 0.56070(13) 0.23796(6) 0.0155(2) Uani 1 1 d . . . . .
C26 C 0.79105(7) 0.48077(13) 0.27450(6) 0.0150(2) Uani 1 1 d . . . . .
C27 C 0.77539(7) 0.43052(13) 0.40392(6) 0.0156(2) Uani 1 1 d . . . . .
C28 C 0.69444(7) 0.46771(14) 0.40152(7) 0.0185(2) Uani 1 1 d . . . . .
H28 H 0.668304 0.524891 0.363124 0.022 Uiso 1 1 calc R U . . .
C29 C 0.65349(8) 0.41849(15) 0.45695(7) 0.0238(3) Uani 1 1 d . . . . .
H29 H 0.597957 0.439820 0.456939 0.029 Uiso 1 1 calc R U . . .
C30 C 0.69437(9) 0.33766(16) 0.51254(8) 0.0266(3) Uani 1 1 d . . . . .
H30 H 0.667601 0.303283 0.551421 0.032 Uiso 1 1 calc R U . . .
C31 C 0.77520(9) 0.30810(15) 0.51012(7) 0.0257(3) Uani 1 1 d . . . . .
H31 H 0.803064 0.253222 0.548521 0.031 Uiso 1 1 calc R U . . .
C32 C 0.83407(7) 0.58031(14) 0.15872(6) 0.0171(2) Uani 1 1 d . . . . .
C33 C 0.84861(8) 0.72964(15) 0.12900(7) 0.0218(3) Uani 1 1 d . . . . .
C34 C 0.83351(9) 0.74268(18) 0.04804(7) 0.0316(3) Uani 1 1 d . . . . .
H34A H 0.811192 0.655819 0.020652 0.038 Uiso 1 1 calc R U . . .
H34B H 0.814490 0.838690 0.027619 0.038 Uiso 1 1 calc R U . . .
C35 C 0.91847(9) 0.73354(19) 0.08324(8) 0.0323(3) Uani 1 1 d . . . . .
H35A H 0.951571 0.823970 0.084741 0.039 Uiso 1 1 calc R U . . .
H35B H 0.948271 0.640934 0.077768 0.039 Uiso 1 1 calc R U . . .
C36 C 0.83305(10) 0.86519(15) 0.17208(8) 0.0284(3) Uani 1 1 d . . . . .
H36A H 0.847490 0.953121 0.146101 0.043 Uiso 1 1 calc R U . . .
H36B H 0.865600 0.860919 0.219186 0.043 Uiso 1 1 calc R U . . .
H36C H 0.775958 0.869457 0.178897 0.043 Uiso 1 1 calc R U . . .

loop_
_atom_site_aniso_label
_atom_site_aniso_U_11
_atom_site_aniso_U_22
_atom_site_aniso_U_33
_atom_site_aniso_U_23
_atom_site_aniso_U_13
_atom_site_aniso_U_12
O1 0.0266(5) 0.0175(4) 0.0303(5) -0.0022(4) -0.0029(4) 0.0000(4)
O2 0.0274(5) 0.0227(5) 0.0188(4) -0.0055(4) -0.0003(4) -0.0005(4)
N1 0.0157(5) 0.0141(4) 0.0170(5) 0.0014(4) -0.0039(4) -0.0018(4)
N2 0.0215(5) 0.0222(5) 0.0223(5) 0.0057(4) -0.0010(4) 0.0002(4)
N3 0.0140(4) 0.0156(4) 0.0140(4) 0.0005(4) -0.0023(4) -0.0019(4)
N4 0.0224(5) 0.0203(5) 0.0179(5) 0.0041(4) -0.0019(4) -0.0005(4)
C1 0.0154(5) 0.0180(5) 0.0171(5) -0.0003(4) -0.0029(4) -0.0020(4)
C2 0.0212(6) 0.0175(6) 0.0243(6) 0.0021(5) -0.0024(5) -0.0028(5)
C3 0.0219(6) 0.0215(6) 0.0303(7) 0.0006(5) -0.0040(5) -0.0074(5)
C4 0.0182(6) 0.0259(7) 0.0305(7) 0.0009(5) -0.0073(5) -0.0040(5)
C5 0.0191(6) 0.0206(6) 0.0242(6) 0.0015(5) -0.0054(5) 0.0000(5)
C6 0.0174(6) 0.0169(5) 0.0182(6) -0.0003(4) -0.0023(4) -0.0010(4)
C7 0.0169(5) 0.0155(5) 0.0161(5) 0.0002(4) -0.0023(4) -0.0013(4)
C8 0.0171(5) 0.0138(5) 0.0144(5) 0.0003(4) -0.0019(4) -0.0012(4)
C9 0.0192(6) 0.0150(5) 0.0152(5) 0.0001(4) -0.0030(4) 0.0012(4)
C10 0.0201(6) 0.0172(6) 0.0204(6) 0.0008(5) 0.0014(5) 0.0010(4)
C11 0.0194(6) 0.0224(6) 0.0266(7) -0.0013(5) -0.0007(5) 0.0042(5)
C12 0.0266(7) 0.0218(6) 0.0261(7) 0.0052(5) -0.0029(5) 0.0062(5)
C13 0.0287(7) 0.0244(6) 0.0260(7) 0.0100(5) 0.0003(5) 0.0002(5)
C14 0.0159(5) 0.0172(5) 0.0223(6) 0.0021(5) -0.0009(4) 0.0007(4)
C15 0.0281(7) 0.0194(6) 0.0239(6) 0.0062(5) -0.0052(5) 0.0019(5)
C16 0.0337(8) 0.0281(7) 0.0419(9) 0.0041(6) -0.0117(7) 0.0122(6)
C17 0.0532(10) 0.0225(7) 0.0364(8) 0.0118(6) -0.0084(7) 0.0033(7)
C18 0.0320(7) 0.0304(7) 0.0211(6) 0.0038(5) -0.0050(5) 0.0014(6)
C19 0.0131(5) 0.0139(5) 0.0166(5) -0.0006(4) -0.0004(4) 0.0001(4)
C20 0.0153(5) 0.0170(5) 0.0154(5) 0.0000(4) -0.0017(4) 0.0023(4)
C21 0.0152(5) 0.0197(6) 0.0190(6) -0.0027(5) -0.0035(4) 0.0008(4)
C22 0.0144(6) 0.0212(6) 0.0242(6) -0.0022(5) -0.0001(5) -0.0036(4)
C23 0.0184(6) 0.0203(6) 0.0185(6) -0.0002(5) 0.0023(4) -0.0020(5)
C24 0.0157(5) 0.0152(5) 0.0156(5) -0.0007(4) -0.0014(4) 0.0002(4)
C25 0.0171(5) 0.0143(5) 0.0142(5) 0.0005(4) -0.0021(4) -0.0004(4)
C26 0.0157(5) 0.0140(5) 0.0141(5) 0.0001(4) -0.0030(4) 0.0007(4)
C27 0.0164(5) 0.0143(5) 0.0155(5) 0.0001(4) -0.0011(4) -0.0024(4)
C28 0.0161(6) 0.0200(6) 0.0186(6) -0.0022(5) -0.0015(4) 0.0001(4)
C29 0.0185(6) 0.0271(7) 0.0258(6) -0.0073(5) 0.0031(5) -0.0058(5)
C30 0.0312(7) 0.0275(7) 0.0218(6) -0.0012(5) 0.0062(5) -0.0120(6)
C31 0.0307(7) 0.0248(6) 0.0202(6) 0.0063(5) -0.0023(5) -0.0039(5)
C32 0.0158(5) 0.0200(6) 0.0150(5) -0.0004(4) -0.0005(4) -0.0003(4)
C33 0.0262(6) 0.0238(6) 0.0146(6) 0.0032(5) -0.0016(5) -0.0055(5)
C34 0.0366(8) 0.0389(8) 0.0176(6) 0.0086(6) -0.0033(6) -0.0105(6)
C35 0.0305(8) 0.0439(9) 0.0227(7) 0.0067(6) 0.0039(6) -0.0112(6)
C36 0.0386(8) 0.0176(6) 0.0277(7) 0.0038(5) -0.0022(6) -0.0039(6)

loop_
_atom_type_symbol
_atom_type_description
_atom_type_scat_dispersion_real
_atom_type_scat_dispersion_imag
_atom_type_scat_source
C C 0.0033 0.0016 'International Tables Vol C Tables 4.2.6.8 and 6.1.1.4'
H H 0.0000 0.0000 'International Tables Vol C Tables 4.2.6.8 and 6.1.1.4'
N N 0.0061 0.0033 'International Tables Vol C Tables 4.2.6.8 and 6.1.1.4'
O O 0.0106 0.0060 'International Tables Vol C Tables 4.2.6.8 and 6.1.1.4'

loop_
_geom_angle_atom_site_label_1
_geom_angle_atom_site_label_2
_geom_angle_atom_site_label_3
_geom_angle
_geom_angle_site_symmetry_1
_geom_angle_site_symmetry_3
_geom_angle_publ_flag
C8 N1 C1 108.49(10) . . ?
C8 N1 C9 126.93(10) . . ?
C1 N1 C9 124.57(10) . . ?
C9 N2 C13 116.54(12) . . ?
C26 N3 C19 108.53(10) . . ?
C26 N3 C27 125.74(10) . . ?
C19 N3 C27 124.73(10) . . ?
C27 N4 C31 116.41(11) . . ?
N1 C1 C2 130.03(11) . . ?
N1 C1 C6 107.74(10) . . ?
C2 C1 C6 122.22(11) . . ?
C3 C2 C1 116.82(12) . . ?
C3 C2 H2 121.6 . . ?
C1 C2 H2 121.6 . . ?
C2 C3 C4 121.80(12) . . ?
C2 C3 H3 119.1 . . ?
C4 C3 H3 119.1 . . ?
C5 C4 C3 121.11(12) . . ?
C5 C4 H4 119.4 . . ?
C3 C4 H4 119.4 . . ?
C4 C5 C6 118.48(12) . . ?
C4 C5 H5 120.8 . . ?
C6 C5 H5 120.8 . . ?
C5 C6 C1 119.49(11) . . ?
C5 C6 C7 133.24(11) . . ?
C1 C6 C7 107.16(10) . . ?
C8 C7 C6 107.21(10) . . ?
C8 C7 C14 125.74(11) . . ?
C6 C7 C14 126.84(11) . . ?
C7 C8 N1 109.38(10) . . ?
C7 C8 C26 127.78(11) . . ?
N1 C8 C26 122.84(10) . . ?
N2 C9 C10 124.49(11) . . ?
N2 C9 N1 115.12(11) . . ?
C10 C9 N1 120.39(11) . . ?
C11 C10 C9 117.68(12) . . ?
C11 C10 H10 121.2 . . ?
C9 C10 H10 121.2 . . ?
C10 C11 C12 119.33(12) . . ?
C10 C11 H11 120.3 . . ?
C12 C11 H11 120.3 . . ?
C13 C12 C11 118.20(12) . . ?
C13 C12 H12 120.9 . . ?
C11 C12 H12 120.9 . . ?
N2 C13 C12 123.71(13) . . ?
N2 C13 H13 118.1 . . ?
C12 C13 H13 118.1 . . ?
O1 C14 C7 120.48(11) . . ?
O1 C14 C15 122.18(11) . . ?
C7 C14 C15 117.30(11) . . ?
C14 C15 C17 115.72(12) . . ?
C14 C15 C18 118.56(11) . . ?
C17 C15 C18 118.18(13) . . ?
C14 C15 C16 113.21(12) . . ?
C17 C15 C16 59.12(11) . . ?
C18 C15 C16 118.33(12) . . ?
C17 C16 C15 59.63(10) . . ?
C17 C16 H16A 117.8 . . ?
C15 C16 H16A 117.8 . . ?
C17 C16 H16B 117.8 . . ?
C15 C16 H16B 117.8 . . ?
H16A C16 H16B 114.9 . . ?
C16 C17 C15 61.25(10) . . ?
C16 C17 H17A 117.6 . . ?
C15 C17 H17A 117.6 . . ?
C16 C17 H17B 117.6 . . ?
C15 C17 H17B 117.6 . . ?
H17A C17 H17B 114.7 . . ?
C15 C18 H18A 109.5 . . ?
C15 C18 H18B 109.5 . . ?
H18A C18 H18B 109.5 . . ?
C15 C18 H18C 109.5 . . ?
H18A C18 H18C 109.5 . . ?
H18B C18 H18C 109.5 . . ?
N3 C19 C20 129.73(11) . . ?
N3 C19 C24 107.88(10) . . ?
C20 C19 C24 122.34(11) . . ?
C21 C20 C19 117.48(11) . . ?
C21 C20 H20 121.3 . . ?
C19 C20 H20 121.3 . . ?
C20 C21 C22 121.27(11) . . ?
C20 C21 H21 119.4 . . ?
C22 C21 H21 119.4 . . ?
C23 C22 C21 121.11(11) . . ?
C23 C22 H22 119.4 . . ?
C21 C22 H22 119.4 . . ?
C22 C23 C24 118.89(12) . . ?
C22 C23 H23 120.6 . . ?
C24 C23 H23 120.6 . . ?
C23 C24 C19 118.89(11) . . ?
C23 C24 C25 134.33(11) . . ?
C19 C24 C25 106.77(10) . . ?
C26 C25 C24 107.38(10) . . ?
C26 C25 C32 124.37(11) . . ?
C24 C25 C32 128.16(11) . . ?
C25 C26 N3 109.40(10) . . ?
C25 C26 C8 128.45(11) . . ?
N3 C26 C8 122.15(10) . . ?
N4 C27 C28 124.58(11) . . ?
N4 C27 N3 116.18(11) . . ?
C28 C27 N3 119.24(11) . . ?
C29 C28 C27 117.65(12) . . ?
C29 C28 H28 121.2 . . ?
C27 C28 H28 121.2 . . ?
C28 C29 C30 119.23(13) . . ?
C28 C29 H29 120.4 . . ?
C30 C29 H29 120.4 . . ?
C29 C30 C31 118.48(13) . . ?
C29 C30 H30 120.8 . . ?
C31 C30 H30 120.8 . . ?
N4 C31 C30 123.63(13) . . ?
N4 C31 H31 118.2 . . ?
C30 C31 H31 118.2 . . ?
O2 C32 C25 119.96(11) . . ?
O2 C32 C33 121.47(11) . . ?
C25 C32 C33 118.56(10) . . ?
C32 C33 C34 115.31(11) . . ?
C32 C33 C36 119.75(11) . . ?
C34 C33 C36 116.79(12) . . ?
C32 C33 C35 113.38(12) . . ?
C34 C33 C35 59.11(9) . . ?
C36 C33 C35 118.05(12) . . ?
C35 C34 C33 61.11(9) . . ?
C35 C34 H34A 117.7 . . ?
C33 C34 H34A 117.7 . . ?
C35 C34 H34B 117.7 . . ?
C33 C34 H34B 117.7 . . ?
H34A C34 H34B 114.8 . . ?
C34 C35 C33 59.78(9) . . ?
C34 C35 H35A 117.8 . . ?
C33 C35 H35A 117.8 . . ?
C34 C35 H35B 117.8 . . ?
C33 C35 H35B 117.8 . . ?
H35A C35 H35B 114.9 . . ?
C33 C36 H36A 109.5 . . ?
C33 C36 H36B 109.5 . . ?
H36A C36 H36B 109.5 . . ?
C33 C36 H36C 109.5 . . ?
H36A C36 H36C 109.5 . . ?
H36B C36 H36C 109.5 . . ?

loop_
_geom_bond_atom_site_label_1
_geom_bond_atom_site_label_2
_geom_bond_distance
_geom_bond_site_symmetry_2
_geom_bond_publ_flag
O1 C14 1.2219(16) . ?
O2 C32 1.2252(15) . ?
N1 C8 1.3914(15) . ?
N1 C1 1.3978(15) . ?
N1 C9 1.4239(15) . ?
N2 C9 1.3316(16) . ?
N2 C13 1.3441(17) . ?
N3 C26 1.3908(14) . ?
N3 C19 1.3942(15) . ?
N3 C27 1.4230(15) . ?
N4 C27 1.3322(15) . ?
N4 C31 1.3444(17) . ?
C1 C2 1.3980(17) . ?
C1 C6 1.4086(17) . ?
C2 C3 1.3839(18) . ?
C2 H2 0.9500 . ?
C3 C4 1.4054(19) . ?
C3 H3 0.9500 . ?
C4 C5 1.3779(18) . ?
C4 H4 0.9500 . ?
C5 C6 1.4049(17) . ?
C5 H5 0.9500 . ?
C6 C7 1.4400(16) . ?
C7 C8 1.3782(16) . ?
C7 C14 1.4817(17) . ?
C8 C26 1.4661(16) . ?
C9 C10 1.3864(18) . ?
C10 C11 1.3849(18) . ?
C10 H10 0.9500 . ?
C11 C12 1.386(2) . ?
C11 H11 0.9500 . ?
C12 C13 1.384(2) . ?
C12 H12 0.9500 . ?
C13 H13 0.9500 . ?
C14 C15 1.4995(18) . ?
C15 C17 1.5042(19) . ?
C15 C18 1.514(2) . ?
C15 C16 1.528(2) . ?
C16 C17 1.496(3) . ?
C16 H16A 0.9900 . ?
C16 H16B 0.9900 . ?
C17 H17A 0.9900 . ?
C17 H17B 0.9900 . ?
C18 H18A 0.9800 . ?
C18 H18B 0.9800 . ?
C18 H18C 0.9800 . ?
C19 C20 1.3951(16) . ?
C19 C24 1.4116(16) . ?
C20 C21 1.3861(17) . ?
C20 H20 0.9500 . ?
C21 C22 1.4031(18) . ?
C21 H21 0.9500 . ?
C22 C23 1.3852(17) . ?
C22 H22 0.9500 . ?
C23 C24 1.4071(17) . ?
C23 H23 0.9500 . ?
C24 C25 1.4421(16) . ?
C25 C26 1.3747(17) . ?
C25 C32 1.4810(16) . ?
C27 C28 1.3928(17) . ?
C28 C29 1.3817(19) . ?
C28 H28 0.9500 . ?
C29 C30 1.386(2) . ?
C29 H29 0.9500 . ?
C30 C31 1.386(2) . ?
C30 H30 0.9500 . ?
C31 H31 0.9500 . ?
C32 C33 1.4971(18) . ?
C33 C34 1.5085(18) . ?
C33 C36 1.511(2) . ?
C33 C35 1.528(2) . ?
C34 C35 1.498(2) . ?
C34 H34A 0.9900 . ?
C34 H34B 0.9900 . ?
C35 H35A 0.9900 . ?
C35 H35B 0.9900 . ?
C36 H36A 0.9800 . ?
C36 H36B 0.9800 . ?
C36 H36C 0.9800 . ?

loop_
_geom_torsion_atom_site_label_1
_geom_torsion_atom_site_label_2
_geom_torsion_atom_site_label_3
_geom_torsion_atom_site_label_4
_geom_torsion
_geom_torsion_site_symmetry_1
_geom_torsion_site_symmetry_2
_geom_torsion_site_symmetry_3
_geom_torsion_site_symmetry_4
_geom_torsion_publ_flag
C8 N1 C1 C2 -179.82(13) . . . . ?
C9 N1 C1 C2 1.2(2) . . . . ?
C8 N1 C1 C6 1.11(14) . . . . ?
C9 N1 C1 C6 -177.88(11) . . . . ?
N1 C1 C2 C3 179.10(13) . . . . ?
C6 C1 C2 C3 -2.0(2) . . . . ?
C1 C2 C3 C4 -0.4(2) . . . . ?
C2 C3 C4 C5 1.3(2) . . . . ?
C3 C4 C5 C6 0.1(2) . . . . ?
C4 C5 C6 C1 -2.4(2) . . . . ?
C4 C5 C6 C7 -178.09(14) . . . . ?
N1 C1 C6 C5 -177.48(11) . . . . ?
C2 C1 C6 C5 3.4(2) . . . . ?
N1 C1 C6 C7 -0.73(14) . . . . ?
C2 C1 C6 C7 -179.89(12) . . . . ?
C5 C6 C7 C8 176.20(14) . . . . ?
C1 C6 C7 C8 0.09(14) . . . . ?
C5 C6 C7 C14 1.3(2) . . . . ?
C1 C6 C7 C14 -174.86(12) . . . . ?
C6 C7 C8 N1 0.60(14) . . . . ?
C14 C7 C8 N1 175.62(11) . . . . ?
C6 C7 C8 C26 -178.53(12) . . . . ?
C14 C7 C8 C26 -3.5(2) . . . . ?
C1 N1 C8 C7 -1.07(14) . . . . ?
C9 N1 C8 C7 177.88(11) . . . . ?
C1 N1 C8 C26 178.11(11) . . . . ?
C9 N1 C8 C26 -2.94(19) . . . . ?
C13 N2 C9 C10 -0.81(19) . . . . ?
C13 N2 C9 N1 178.74(11) . . . . ?
C8 N1 C9 N2 139.20(12) . . . . ?
C1 N1 C9 N2 -42.01(17) . . . . ?
C8 N1 C9 C10 -41.23(18) . . . . ?
C1 N1 C9 C10 137.56(13) . . . . ?
N2 C9 C10 C11 -1.21(19) . . . . ?
N1 C9 C10 C11 179.26(11) . . . . ?
C9 C10 C11 C12 1.65(19) . . . . ?
C10 C11 C12 C13 -0.2(2) . . . . ?
C9 N2 C13 C12 2.5(2) . . . . ?
C11 C12 C13 N2 -2.0(2) . . . . ?
C8 C7 C14 O1 -41.05(19) . . . . ?
C6 C7 C14 O1 133.00(14) . . . . ?
C8 C7 C14 C15 141.05(13) . . . . ?
C6 C7 C14 C15 -44.90(18) . . . . ?
O1 C14 C15 C17 -1.2(2) . . . . ?
C7 C14 C15 C17 176.67(13) . . . . ?
O1 C14 C15 C18 148.02(13) . . . . ?
C7 C14 C15 C18 -34.12(18) . . . . ?
O1 C14 C15 C16 -66.78(17) . . . . ?
C7 C14 C15 C16 111.08(14) . . . . ?
C14 C15 C16 C17 107.08(14) . . . . ?
C18 C15 C16 C17 -107.63(15) . . . . ?
C14 C15 C17 C16 -102.80(15) . . . . ?
C18 C15 C17 C16 107.87(15) . . . . ?
C26 N3 C19 C20 179.47(12) . . . . ?
C27 N3 C19 C20 10.36(19) . . . . ?
C26 N3 C19 C24 1.96(13) . . . . ?
C27 N3 C19 C24 -167.15(10) . . . . ?
N3 C19 C20 C21 -177.06(12) . . . . ?
C24 C19 C20 C21 0.14(18) . . . . ?
C19 C20 C21 C22 -0.88(18) . . . . ?
C20 C21 C22 C23 0.36(19) . . . . ?
C21 C22 C23 C24 0.93(19) . . . . ?
C22 C23 C24 C19 -1.62(18) . . . . ?
C22 C23 C24 C25 179.45(13) . . . . ?
N3 C19 C24 C23 178.86(11) . . . . ?
C20 C19 C24 C23 1.12(18) . . . . ?
N3 C19 C24 C25 -1.95(13) . . . . ?
C20 C19 C24 C25 -179.68(11) . . . . ?
C23 C24 C25 C26 -179.76(13) . . . . ?
C19 C24 C25 C26 1.22(13) . . . . ?
C23 C24 C25 C32 3.5(2) . . . . ?
C19 C24 C25 C32 -175.48(11) . . . . ?
C24 C25 C26 N3 -0.03(13) . . . . ?
C32 C25 C26 N3 176.83(11) . . . . ?
C24 C25 C26 C8 179.06(11) . . . . ?
C32 C25 C26 C8 -4.1(2) . . . . ?
C19 N3 C26 C25 -1.20(13) . . . . ?
C27 N3 C26 C25 167.77(11) . . . . ?
C19 N3 C26 C8 179.64(10) . . . . ?
C27 N3 C26 C8 -11.38(18) . . . . ?
C7 C8 C26 C25 -52.0(2) . . . . ?
N1 C8 C26 C25 128.94(14) . . . . ?
C7 C8 C26 N3 126.94(14) . . . . ?
N1 C8 C26 N3 -52.08(17) . . . . ?
C31 N4 C27 C28 0.21(18) . . . . ?
C31 N4 C27 N3 179.56(11) . . . . ?
C26 N3 C27 N4 140.21(12) . . . . ?
C19 N3 C27 N4 -52.54(16) . . . . ?
C26 N3 C27 C28 -40.40(17) . . . . ?
C19 N3 C27 C28 126.86(12) . . . . ?
N4 C27 C28 C29 -1.07(19) . . . . ?
N3 C27 C28 C29 179.59(11) . . . . ?
C27 C28 C29 C30 1.17(19) . . . . ?
C28 C29 C30 C31 -0.5(2) . . . . ?
C27 N4 C31 C30 0.6(2) . . . . ?
C29 C30 C31 N4 -0.4(2) . . . . ?
C26 C25 C32 O2 -43.86(18) . . . . ?
C24 C25 C32 O2 132.33(13) . . . . ?
C26 C25 C32 C33 137.36(13) . . . . ?
C24 C25 C32 C33 -46.46(18) . . . . ?
O2 C32 C33 C34 4.74(19) . . . . ?
C25 C32 C33 C34 -176.49(12) . . . . ?
O2 C32 C33 C36 152.38(13) . . . . ?
C25 C32 C33 C36 -28.86(18) . . . . ?
O2 C32 C33 C35 -60.78(16) . . . . ?
C25 C32 C33 C35 117.98(12) . . . . ?
C32 C33 C34 C35 -103.21(14) . . . . ?
C36 C33 C34 C35 108.16(14) . . . . ?
C32 C33 C35 C34 106.51(13) . . . . ?
C36 C33 C35 C34 -106.05(14) . . . . ?
